data_4511835
loop_
_publ_author_name
'Klien, Henrik'
'Seichter, Wilhelm'
'Weber, Edwin'

_publ_section_title
;
 Versatility in Complexation of Aprotic Guest Molecules by Terphenyl-Based
 Bisfluorenol Hosts. Structural Modes in the Crystalline Inclusions and of
 a Guest-Free Host Compound
;
_journal_issue 9
_journal_name_full 'Crystal Growth &amp; Design'
_journal_page_first 4371
_journal_paper_doi 10.1021/cg500497g
_journal_volume 14
_journal_year 2014
_chemical_formula_moiety 'C60 H62 O2'
_chemical_formula_sum 'C60 H62 O2'
_chemical_formula_weight 815.10
_chemical_name_systematic
; 
 ? 
;
_space_group_IT_number 2
_symmetry_cell_setting triclinic
_symmetry_space_group_name_Hall '-P 1'
_symmetry_space_group_name_H-M 'P -1'
_atom_sites_solution_hydrogens geom
_atom_sites_solution_primary direct
_atom_sites_solution_secondary difmap
_audit_creation_method SHELXL-97
_cell_angle_alpha 88.122(2)
_cell_angle_beta 87.395(2)
_cell_angle_gamma 84.615(2)
_cell_formula_units_Z 2
_cell_length_a 11.6011(4)
_cell_length_b 13.1091(5)
_cell_length_c 15.2093(5)
_cell_measurement_reflns_used 9917
_cell_measurement_temperature 100(2)
_cell_measurement_theta_max 29.90
_cell_measurement_theta_min 2.46
_cell_volume 2299.50(14)
_computing_cell_refinement 'SAINT-NT (Sheldrick, 2008)'
_computing_data_collection 'Kappa APEX 2 (Bruker-AXS)'
_computing_data_reduction SAINT
_computing_molecular_graphics 'ORTEP-3 (Farrugia)'
_computing_publication_material SHELXTL
_computing_structure_refinement 'SHELXL-97 (Sheldrick, 1997)'
_computing_structure_solution 'SHELXS-97 (Sheldrick, 1990)'
_diffrn_ambient_temperature 100(2)
_diffrn_measured_fraction_theta_full 0.998
_diffrn_measured_fraction_theta_max 0.998
_diffrn_measurement_device_type 'CCD area detector'
_diffrn_measurement_method 'phi and omega scans'
_diffrn_radiation_monochromator graphite
_diffrn_radiation_source 'fine-focus sealed tube'
_diffrn_radiation_type MoK\a
_diffrn_radiation_wavelength 0.71073
_diffrn_reflns_av_R_equivalents 0.0491
_diffrn_reflns_av_sigmaI/netI 0.0533
_diffrn_reflns_limit_h_max 14
_diffrn_reflns_limit_h_min -15
_diffrn_reflns_limit_k_max 17
_diffrn_reflns_limit_k_min -17
_diffrn_reflns_limit_l_max 20
_diffrn_reflns_limit_l_min -20
_diffrn_reflns_number 41986
_diffrn_reflns_theta_full 28.10
_diffrn_reflns_theta_max 28.10
_diffrn_reflns_theta_min 1.56
_diffrn_standards_decay_% <1%
_exptl_absorpt_coefficient_mu 0.069
_exptl_absorpt_correction_type none
_exptl_crystal_colour colourless
_exptl_crystal_density_diffrn 1.177
_exptl_crystal_density_method 'not measured'
_exptl_crystal_description block
_exptl_crystal_F_000 876
_exptl_crystal_size_max 0.56
_exptl_crystal_size_mid 0.34
_exptl_crystal_size_min 0.22
_refine_diff_density_max 0.432
_refine_diff_density_min -0.257
_refine_diff_density_rms 0.057
_refine_ls_extinction_method none
_refine_ls_goodness_of_fit_ref 1.024
_refine_ls_hydrogen_treatment constr
_refine_ls_matrix_type full
_refine_ls_number_parameters 573
_refine_ls_number_reflns 11187
_refine_ls_number_restraints 0
_refine_ls_restrained_S_all 1.024
_refine_ls_R_factor_all 0.0862
_refine_ls_R_factor_gt 0.0497
_refine_ls_shift/su_max 0.000
_refine_ls_shift/su_mean 0.000
_refine_ls_structure_factor_coef Fsqd
_refine_ls_weighting_details 'calc w=1/[\s^2^(Fo^2^)+(0.0893P)^2^+0.5623P] where P=(Fo^2^+2Fc^2^)/3'
_refine_ls_weighting_scheme calc
_refine_ls_wR_factor_gt 0.1294
_refine_ls_wR_factor_ref 0.1653
_reflns_number_gt 7535
_reflns_number_total 11187
_reflns_threshold_expression >2sigma(I)
_cod_data_source_file cg500497g_si_009.cif
_cod_data_source_block klien_4_0m
_cod_depositor_comments 'Adding full bibliography for 4511830--4511839.cif.'
_cod_database_code 4511835

loop_
_symmetry_equiv_pos_as_xyz
'x, y, z'
'-x, -y, -z'

loop_
_atom_site_label
_atom_site_type_symbol
_atom_site_fract_x
_atom_site_fract_y
_atom_site_fract_z
_atom_site_U_iso_or_equiv
_atom_site_adp_type
_atom_site_occupancy
_atom_site_symmetry_multiplicity
_atom_site_calc_flag
_atom_site_refinement_flags
O1 O 0.23054(10) 0.62337(8) 0.05901(8) 0.0234(3) Uani 1 1 d .
H1 H 0.2833 0.6289 0.0941 0.035 Uiso 1 1 calc R
C1 C 0.26671(13) 0.78902(12) -0.01139(10) 0.0173(3) Uani 1 1 d .
C2 C 0.32775(13) 0.77226(12) -0.09074(10) 0.0182(3) Uani 1 1 d .
H2 H 0.3190 0.7124 -0.1225 0.022 Uiso 1 1 calc R
C3 C 0.40284(13) 0.84386(12) -0.12443(10) 0.0178(3) Uani 1 1 d .
C4 C 0.40862(13) 0.93271(12) -0.07671(10) 0.0193(3) Uani 1 1 d .
H4 H 0.4556 0.9836 -0.1000 0.023 Uiso 1 1 calc R
C5 C 0.34845(13) 0.94929(12) 0.00315(10) 0.0190(3) Uani 1 1 d .
H5 H 0.3548 1.0102 0.0341 0.023 Uiso 1 1 calc R
C6 C 0.27902(13) 0.87588(12) 0.03715(10) 0.0171(3) Uani 1 1 d .
C7 C 0.20351(13) 0.87293(12) 0.11714(10) 0.0175(3) Uani 1 1 d .
C8 C 0.18297(14) 0.94087(13) 0.18521(10) 0.0211(3) Uani 1 1 d .
H8 H 0.2240 1.0001 0.1866 0.025 Uiso 1 1 calc R
C9 C 0.10076(14) 0.92049(13) 0.25175(11) 0.0231(4) Uani 1 1 d .
H9 H 0.0859 0.9673 0.2982 0.028 Uiso 1 1 calc R
C10 C 0.03946(14) 0.83343(13) 0.25248(10) 0.0211(3) Uani 1 1 d .
C11 C 0.06292(14) 0.76537(13) 0.18357(10) 0.0206(3) Uani 1 1 d .
H11 H 0.0237 0.7050 0.1826 0.025 Uiso 1 1 calc R
C12 C 0.14307(13) 0.78598(12) 0.11686(10) 0.0180(3) Uani 1 1 d .
C13 C 0.17826(13) 0.72333(12) 0.03510(10) 0.0180(3) Uani 1 1 d .
C14 C 0.07668(13) 0.70730(12) -0.02251(10) 0.0174(3) Uani 1 1 d .
C15 C 0.06296(15) 0.60852(12) -0.04957(10) 0.0219(3) Uani 1 1 d .
H15 H 0.1177 0.5535 -0.0332 0.026 Uiso 1 1 calc R
C16 C -0.02908(16) 0.58907(13) -0.10001(11) 0.0261(4) Uani 1 1 d .
H16 H -0.0367 0.5213 -0.1178 0.031 Uiso 1 1 calc R
C17 C -0.10924(15) 0.66804(14) -0.12429(11) 0.0252(4) Uani 1 1 d .
H17 H -0.1730 0.6550 -0.1580 0.030 Uiso 1 1 calc R
C18 C -0.09581(14) 0.76707(13) -0.09891(11) 0.0229(4) Uani 1 1 d .
H18 H -0.1505 0.8216 -0.1165 0.027 Uiso 1 1 calc R
C19 C -0.00422(13) 0.78829(12) -0.04834(10) 0.0186(3) Uani 1 1 d .
C20 C 0.00012(13) 0.89708(12) -0.02316(10) 0.0179(3) Uani 1 1 d .
C21 C -0.07138(13) 0.93683(12) 0.04624(10) 0.0182(3) Uani 1 1 d .
H21 H -0.1213 0.8938 0.0778 0.022 Uiso 1 1 calc R
C22 C 0.07093(13) 0.96252(12) -0.06984(10) 0.0190(3) Uani 1 1 d .
H22 H 0.1190 0.9375 -0.1181 0.023 Uiso 1 1 calc R
C23 C 0.47355(14) 0.82682(12) -0.21120(10) 0.0202(3) Uani 1 1 d .
C24 C 0.58286(17) 0.88411(18) -0.21476(13) 0.0408(5) Uani 1 1 d .
H24A H 0.6279 0.8648 -0.1628 0.061 Uiso 1 1 calc R
H24B H 0.5608 0.9581 -0.2156 0.061 Uiso 1 1 calc R
H24C H 0.6299 0.8660 -0.2681 0.061 Uiso 1 1 calc R
C25 C 0.51278(18) 0.71314(14) -0.22191(12) 0.0337(4) Uani 1 1 d .
H25A H 0.5575 0.6876 -0.1713 0.050 Uiso 1 1 calc R
H25B H 0.5613 0.7043 -0.2761 0.050 Uiso 1 1 calc R
H25C H 0.4447 0.6747 -0.2252 0.050 Uiso 1 1 calc R
C26 C 0.39923(17) 0.86496(17) -0.28823(12) 0.0360(5) Uani 1 1 d .
H26A H 0.4436 0.8522 -0.3438 0.054 Uiso 1 1 calc R
H26B H 0.3773 0.9386 -0.2833 0.054 Uiso 1 1 calc R
H26C H 0.3292 0.8284 -0.2869 0.054 Uiso 1 1 calc R
C27 C -0.05755(15) 0.81919(14) 0.32243(11) 0.0256(4) Uani 1 1 d .
C28 C -0.17115(15) 0.87000(16) 0.28654(12) 0.0314(4) Uani 1 1 d .
H28A H -0.1640 0.9432 0.2748 0.047 Uiso 1 1 calc R
H28B H -0.2348 0.8617 0.3300 0.047 Uiso 1 1 calc R
H28C H -0.1872 0.8376 0.2318 0.047 Uiso 1 1 calc R
C29 C -0.07060(17) 0.70581(15) 0.34345(13) 0.0355(5) Uani 1 1 d .
H29A H -0.0912 0.6727 0.2903 0.053 Uiso 1 1 calc R
H29B H -0.1317 0.6997 0.3895 0.053 Uiso 1 1 calc R
H29C H 0.0028 0.6724 0.3641 0.053 Uiso 1 1 calc R
C30 C -0.03482(17) 0.87005(18) 0.40854(12) 0.0385(5) Uani 1 1 d .
H30A H 0.0421 0.8445 0.4282 0.058 Uiso 1 1 calc R
H30B H -0.0937 0.8536 0.4537 0.058 Uiso 1 1 calc R
H30C H -0.0384 0.9445 0.3987 0.058 Uiso 1 1 calc R
O1A O 0.35034(10) 0.87541(8) 0.35708(7) 0.0220(3) Uani 1 1 d .
H1A H 0.2955 0.8699 0.3238 0.033 Uiso 1 1 calc R
C1A C 0.43193(13) 0.70832(11) 0.30454(10) 0.0167(3) Uani 1 1 d .
C2A C 0.51485(14) 0.72266(12) 0.23835(10) 0.0184(3) Uani 1 1 d .
H2A H 0.5594 0.7798 0.2390 0.022 Uiso 1 1 calc R
C3A C 0.53324(13) 0.65252(12) 0.16987(10) 0.0180(3) Uani 1 1 d .
C4A C 0.46580(14) 0.56936(12) 0.17210(10) 0.0195(3) Uani 1 1 d .
H4A H 0.4774 0.5212 0.1265 0.023 Uiso 1 1 calc R
C5A C 0.38237(14) 0.55481(12) 0.23886(10) 0.0194(3) Uani 1 1 d .
H5A H 0.3379 0.4975 0.2389 0.023 Uiso 1 1 calc R
C6A C 0.36512(13) 0.62493(12) 0.30517(10) 0.0169(3) Uani 1 1 d .
C7A C 0.28862(13) 0.62816(12) 0.38481(10) 0.0176(3) Uani 1 1 d .
C8A C 0.21151(14) 0.56088(13) 0.41869(11) 0.0210(3) Uani 1 1 d .
H8A H 0.2004 0.5006 0.3883 0.025 Uiso 1 1 calc R
C9A C 0.15069(14) 0.58279(13) 0.49759(11) 0.0230(4) Uani 1 1 d .
H9A H 0.0989 0.5359 0.5211 0.028 Uiso 1 1 calc R
C10A C 0.16300(14) 0.67170(13) 0.54368(10) 0.0214(3) Uani 1 1 d .
C11A C 0.24323(13) 0.73767(13) 0.50935(10) 0.0196(3) Uani 1 1 d .
H11A H 0.2545 0.7981 0.5394 0.024 Uiso 1 1 calc R
C12A C 0.30602(13) 0.71487(12) 0.43176(10) 0.0175(3) Uani 1 1 d .
C13A C 0.39869(14) 0.77522(11) 0.38441(10) 0.0174(3) Uani 1 1 d .
C14A C 0.50210(13) 0.79047(11) 0.43985(10) 0.0166(3) Uani 1 1 d .
C15A C 0.54250(14) 0.88767(12) 0.44090(10) 0.0204(3) Uani 1 1 d .
H15A H 0.5060 0.9421 0.4064 0.024 Uiso 1 1 calc R
C16A C 0.63460(14) 0.90635(13) 0.49113(11) 0.0236(4) Uani 1 1 d .
H16A H 0.6601 0.9731 0.4911 0.028 Uiso 1 1 calc R
C17A C 0.68932(14) 0.82820(13) 0.54112(11) 0.0240(4) Uani 1 1 d .
H17A H 0.7519 0.8409 0.5762 0.029 Uiso 1 1 calc R
C18A C 0.65206(14) 0.73081(13) 0.53967(10) 0.0214(3) Uani 1 1 d .
H18A H 0.6904 0.6768 0.5736 0.026 Uiso 1 1 calc R
C19A C 0.55945(13) 0.71029(12) 0.48949(10) 0.0177(3) Uani 1 1 d .
C20A C 0.52675(13) 0.60235(12) 0.49340(10) 0.0181(3) Uani 1 1 d .
C21A C 0.56595(13) 0.53346(12) 0.42839(10) 0.0180(3) Uani 1 1 d .
H21A H 0.6117 0.5558 0.3794 0.022 Uiso 1 1 calc R
C22A C 0.53882(13) 0.43293(12) 0.43456(10) 0.0188(3) Uani 1 1 d .
H22A H 0.5651 0.3872 0.3892 0.023 Uiso 1 1 calc R
C23A C 0.62790(14) 0.66525(12) 0.09790(10) 0.0203(3) Uani 1 1 d .
C24A C 0.74590(15) 0.63062(15) 0.13614(12) 0.0296(4) Uani 1 1 d .
H24D H 0.7566 0.6708 0.1878 0.044 Uiso 1 1 calc R
H24E H 0.8077 0.6411 0.0916 0.044 Uiso 1 1 calc R
H24F H 0.7487 0.5578 0.1534 0.044 Uiso 1 1 calc R
C25A C 0.62662(16) 0.77753(13) 0.06639(11) 0.0284(4) Uani 1 1 d .
H25D H 0.5502 0.8009 0.0444 0.043 Uiso 1 1 calc R
H25E H 0.6859 0.7838 0.0190 0.043 Uiso 1 1 calc R
H25F H 0.6430 0.8197 0.1156 0.043 Uiso 1 1 calc R
C26A C 0.61288(17) 0.60093(15) 0.01773(11) 0.0301(4) Uani 1 1 d .
H26D H 0.6220 0.5280 0.0349 0.045 Uiso 1 1 calc R
H26E H 0.6716 0.6151 -0.0283 0.045 Uiso 1 1 calc R
H26F H 0.5355 0.6184 -0.0048 0.045 Uiso 1 1 calc R
C27A C 0.09504(14) 0.69152(15) 0.63108(11) 0.0266(4) Uani 1 1 d .
C28A C 0.07201(17) 0.80655(16) 0.64849(12) 0.0365(5) Uani 1 1 d .
H28D H 0.1460 0.8364 0.6518 0.055 Uiso 1 1 calc R
H28E H 0.0273 0.8161 0.7043 0.055 Uiso 1 1 calc R
H28F H 0.0281 0.8405 0.6005 0.055 Uiso 1 1 calc R
C29A C 0.16646(18) 0.63975(18) 0.70540(12) 0.0390(5) Uani 1 1 d .
H29D H 0.1762 0.5655 0.6974 0.058 Uiso 1 1 calc R
H29E H 0.1261 0.6542 0.7623 0.058 Uiso 1 1 calc R
H29F H 0.2427 0.6664 0.7041 0.058 Uiso 1 1 calc R
C30A C -0.02281(16) 0.64790(18) 0.63211(13) 0.0405(5) Uani 1 1 d .
H30D H -0.0647 0.6743 0.5804 0.061 Uiso 1 1 calc R
H30E H -0.0678 0.6685 0.6857 0.061 Uiso 1 1 calc R
H30F H -0.0113 0.5729 0.6308 0.061 Uiso 1 1 calc R

loop_
_atom_site_aniso_label
_atom_site_aniso_U_11
_atom_site_aniso_U_22
_atom_site_aniso_U_33
_atom_site_aniso_U_23
_atom_site_aniso_U_13
_atom_site_aniso_U_12
O1 0.0240(6) 0.0173(6) 0.0281(6) 0.0043(5) -0.0012(5) 0.0017(5)
C1 0.0144(7) 0.0167(8) 0.0204(8) 0.0016(6) 0.0001(6) 0.0003(6)
C2 0.0167(7) 0.0172(8) 0.0206(8) -0.0015(6) 0.0021(6) -0.0022(6)
C3 0.0146(7) 0.0207(8) 0.0177(7) 0.0015(6) 0.0001(6) -0.0009(6)
C4 0.0172(8) 0.0192(8) 0.0216(8) 0.0029(6) -0.0002(6) -0.0038(6)
C5 0.0173(7) 0.0180(8) 0.0217(8) -0.0010(6) -0.0004(6) -0.0022(6)
C6 0.0135(7) 0.0191(8) 0.0182(7) 0.0006(6) -0.0009(6) 0.0008(6)
C7 0.0149(7) 0.0195(8) 0.0175(7) 0.0019(6) -0.0013(6) 0.0009(6)
C8 0.0186(8) 0.0242(8) 0.0204(8) 0.0000(6) -0.0012(6) -0.0020(7)
C9 0.0211(8) 0.0298(9) 0.0176(8) -0.0015(7) -0.0003(6) 0.0029(7)
C10 0.0164(7) 0.0291(9) 0.0163(7) 0.0053(6) 0.0013(6) 0.0028(7)
C11 0.0188(8) 0.0222(8) 0.0199(8) 0.0055(6) 0.0013(6) -0.0009(6)
C12 0.0164(7) 0.0196(8) 0.0173(7) 0.0035(6) -0.0009(6) 0.0015(6)
C13 0.0184(7) 0.0152(8) 0.0198(8) 0.0027(6) 0.0029(6) -0.0009(6)
C14 0.0184(7) 0.0178(8) 0.0156(7) 0.0021(6) 0.0065(6) -0.0042(6)
C15 0.0268(9) 0.0181(8) 0.0204(8) 0.0018(6) 0.0069(7) -0.0047(7)
C16 0.0339(10) 0.0250(9) 0.0205(8) -0.0029(7) 0.0081(7) -0.0117(8)
C17 0.0246(9) 0.0334(10) 0.0189(8) -0.0014(7) 0.0033(7) -0.0117(7)
C18 0.0200(8) 0.0274(9) 0.0210(8) 0.0030(7) 0.0017(6) -0.0032(7)
C19 0.0189(8) 0.0201(8) 0.0164(7) 0.0025(6) 0.0053(6) -0.0038(6)
C20 0.0146(7) 0.0208(8) 0.0186(7) 0.0053(6) 0.0004(6) -0.0011(6)
C21 0.0152(7) 0.0181(8) 0.0197(8) 0.0037(6) -0.0019(6) 0.0006(6)
C22 0.0172(7) 0.0205(8) 0.0182(7) 0.0027(6) 0.0018(6) 0.0014(6)
C23 0.0195(8) 0.0231(8) 0.0186(8) -0.0005(6) 0.0032(6) -0.0064(6)
C24 0.0305(10) 0.0595(14) 0.0352(11) -0.0165(10) 0.0153(8) -0.0221(10)
C25 0.0412(11) 0.0318(10) 0.0255(9) 0.0008(8) 0.0130(8) 0.0025(8)
C26 0.0335(10) 0.0487(12) 0.0239(9) 0.0086(8) 0.0023(8) 0.0003(9)
C27 0.0205(8) 0.0385(10) 0.0167(8) 0.0055(7) 0.0026(6) -0.0007(7)
C28 0.0204(9) 0.0460(12) 0.0259(9) 0.0048(8) 0.0037(7) 0.0032(8)
C29 0.0315(10) 0.0443(12) 0.0284(10) 0.0133(8) 0.0084(8) -0.0010(9)
C30 0.0294(10) 0.0659(15) 0.0205(9) -0.0022(9) 0.0054(8) -0.0085(10)
O1A 0.0253(6) 0.0170(6) 0.0232(6) 0.0022(4) -0.0022(5) 0.0011(5)
C1A 0.0193(8) 0.0149(7) 0.0156(7) 0.0015(6) 0.0000(6) -0.0004(6)
C2A 0.0208(8) 0.0166(8) 0.0177(7) 0.0013(6) 0.0009(6) -0.0025(6)
C3A 0.0191(8) 0.0182(8) 0.0162(7) 0.0010(6) -0.0001(6) 0.0005(6)
C4A 0.0222(8) 0.0189(8) 0.0176(7) -0.0018(6) -0.0023(6) -0.0009(6)
C5A 0.0215(8) 0.0167(8) 0.0203(8) 0.0015(6) -0.0013(6) -0.0028(6)
C6A 0.0165(7) 0.0172(8) 0.0165(7) 0.0036(6) -0.0012(6) -0.0014(6)
C7A 0.0170(7) 0.0190(8) 0.0165(7) 0.0027(6) -0.0014(6) -0.0013(6)
C8A 0.0184(8) 0.0227(8) 0.0225(8) 0.0006(6) -0.0008(6) -0.0051(6)
C9A 0.0166(8) 0.0297(9) 0.0229(8) 0.0052(7) 0.0013(6) -0.0066(7)
C10A 0.0160(7) 0.0300(9) 0.0176(8) 0.0043(6) 0.0001(6) -0.0011(7)
C11A 0.0178(8) 0.0228(8) 0.0179(8) -0.0004(6) 0.0006(6) -0.0013(6)
C12A 0.0153(7) 0.0189(8) 0.0179(7) 0.0042(6) -0.0002(6) -0.0010(6)
C13A 0.0208(8) 0.0139(7) 0.0167(7) 0.0019(6) 0.0026(6) -0.0007(6)
C14A 0.0177(7) 0.0166(7) 0.0150(7) -0.0018(6) 0.0052(6) -0.0019(6)
C15A 0.0236(8) 0.0161(8) 0.0211(8) -0.0008(6) 0.0068(6) -0.0032(6)
C16A 0.0227(8) 0.0216(8) 0.0270(9) -0.0055(7) 0.0093(7) -0.0073(7)
C17A 0.0189(8) 0.0323(10) 0.0216(8) -0.0068(7) 0.0031(6) -0.0070(7)
C18A 0.0193(8) 0.0255(9) 0.0193(8) -0.0010(6) 0.0026(6) -0.0031(7)
C19A 0.0180(7) 0.0189(8) 0.0160(7) -0.0011(6) 0.0046(6) -0.0025(6)
C20A 0.0169(7) 0.0180(8) 0.0191(8) 0.0028(6) -0.0015(6) -0.0013(6)
C21A 0.0176(7) 0.0187(8) 0.0173(7) 0.0029(6) 0.0013(6) -0.0016(6)
C22A 0.0187(8) 0.0207(8) 0.0166(7) 0.0000(6) -0.0003(6) 0.0004(6)
C23A 0.0220(8) 0.0199(8) 0.0184(8) 0.0002(6) 0.0039(6) -0.0004(6)
C24A 0.0232(9) 0.0354(10) 0.0291(9) 0.0002(8) 0.0014(7) 0.0018(8)
C25A 0.0324(10) 0.0252(9) 0.0255(9) 0.0052(7) 0.0110(7) 0.0010(7)
C26A 0.0331(10) 0.0371(10) 0.0209(8) -0.0071(7) 0.0082(7) -0.0100(8)
C27A 0.0189(8) 0.0426(11) 0.0186(8) 0.0008(7) 0.0034(6) -0.0072(8)
C28A 0.0320(10) 0.0516(13) 0.0251(9) -0.0056(8) 0.0095(8) -0.0026(9)
C29A 0.0333(10) 0.0607(14) 0.0220(9) 0.0109(9) 0.0020(8) -0.0052(10)
C30A 0.0237(9) 0.0696(15) 0.0299(10) -0.0066(10) 0.0090(8) -0.0176(10)

loop_
_atom_type_symbol
_atom_type_description
_atom_type_scat_dispersion_real
_atom_type_scat_dispersion_imag
_atom_type_scat_source
C C 0.0033 0.0016 'International Tables Vol C Tables 4.2.6.8 and 6.1.1.4'
H H 0.0000 0.0000 'International Tables Vol C Tables 4.2.6.8 and 6.1.1.4'
O O 0.0106 0.0060 'International Tables Vol C Tables 4.2.6.8 and 6.1.1.4'

loop_
_geom_angle_atom_site_label_1
_geom_angle_atom_site_label_2
_geom_angle_atom_site_label_3
_geom_angle
_geom_angle_site_symmetry_1
_geom_angle_site_symmetry_3
C13 O1 H1 109.5 . .
C2 C1 C6 121.15(14) . .
C2 C1 C13 128.38(14) . .
C6 C1 C13 110.46(13) . .
C1 C2 C3 120.03(14) . .
C1 C2 H2 120.0 . .
C3 C2 H2 120.0 . .
C4 C3 C2 117.50(14) . .
C4 C3 C23 121.03(13) . .
C2 C3 C23 121.46(13) . .
C5 C4 C3 122.55(14) . .
C5 C4 H4 118.7 . .
C3 C4 H4 118.7 . .
C6 C5 C4 119.07(14) . .
C6 C5 H5 120.5 . .
C4 C5 H5 120.5 . .
C5 C6 C1 119.55(14) . .
C5 C6 C7 131.61(14) . .
C1 C6 C7 108.68(13) . .
C8 C7 C12 119.72(14) . .
C8 C7 C6 131.25(14) . .
C12 C7 C6 108.98(13) . .
C7 C8 C9 118.68(15) . .
C7 C8 H8 120.7 . .
C9 C8 H8 120.7 . .
C8 C9 C10 122.28(15) . .
C8 C9 H9 118.9 . .
C10 C9 H9 118.9 . .
C11 C10 C9 117.90(14) . .
C11 C10 C27 121.56(15) . .
C9 C10 C27 120.32(15) . .
C12 C11 C10 120.03(15) . .
C12 C11 H11 120.0 . .
C10 C11 H11 120.0 . .
C11 C12 C7 121.38(15) . .
C11 C12 C13 127.99(14) . .
C7 C12 C13 110.62(13) . .
O1 C13 C12 111.10(12) . .
O1 C13 C14 106.74(12) . .
C12 C13 C14 113.76(12) . .
O1 C13 C1 111.38(12) . .
C12 C13 C1 101.23(12) . .
C14 C13 C1 112.72(12) . .
C15 C14 C19 118.65(15) . .
C15 C14 C13 118.89(14) . .
C19 C14 C13 122.46(13) . .
C16 C15 C14 121.38(16) . .
C16 C15 H15 119.3 . .
C14 C15 H15 119.3 . .
C17 C16 C15 120.02(16) . .
C17 C16 H16 120.0 . .
C15 C16 H16 120.0 . .
C16 C17 C18 119.26(16) . .
C16 C17 H17 120.4 . .
C18 C17 H17 120.4 . .
C17 C18 C19 121.66(16) . .
C17 C18 H18 119.2 . .
C19 C18 H18 119.2 . .
C18 C19 C14 119.01(14) . .
C18 C19 C20 117.07(14) . .
C14 C19 C20 123.90(14) . .
C22 C21 C20 121.22(14) 2_575 .
C22 C21 H21 119.4 2_575 .
C20 C21 H21 119.4 . .
C21 C20 C22 118.35(14) . .
C21 C20 C19 119.92(14) . .
C22 C20 C19 121.67(14) . .
C21 C22 C20 120.42(15) 2_575 .
C21 C22 H22 119.8 2_575 .
C20 C21 H21 119.8 . .
C25 C23 C26 109.19(15) . .
C25 C23 C24 107.15(15) . .
C26 C23 C24 108.70(15) . .
C25 C23 C3 110.72(13) . .
C26 C23 C3 109.40(14) . .
C24 C23 C3 111.61(13) . .
C23 C24 H24A 109.5 . .
C23 C24 H24B 109.5 . .
H24A C24 H24B 109.5 . .
C23 C24 H24C 109.5 . .
H24A C24 H24C 109.5 . .
H24B C24 H24C 109.5 . .
C23 C25 H25A 109.5 . .
C23 C25 H25B 109.5 . .
H25A C25 H25B 109.5 . .
C23 C25 H25C 109.5 . .
H25A C25 H25C 109.5 . .
H25B C25 H25C 109.5 . .
C23 C26 H26A 109.5 . .
C23 C26 H26B 109.5 . .
H26A C26 H26B 109.5 . .
C23 C26 H26C 109.5 . .
H26A C26 H26C 109.5 . .
H26B C26 H26C 109.5 . .
C29 C27 C10 111.77(14) . .
C29 C27 C30 107.88(15) . .
C10 C27 C30 111.40(15) . .
C29 C27 C28 109.21(15) . .
C10 C27 C28 107.86(13) . .
C30 C27 C28 108.66(16) . .
C27 C28 H28A 109.5 . .
C27 C28 H28B 109.5 . .
H28A C28 H28B 109.5 . .
C27 C28 H28C 109.5 . .
H28A C28 H28C 109.5 . .
H28B C28 H28C 109.5 . .
C27 C29 H29A 109.5 . .
C27 C29 H29B 109.5 . .
H29A C29 H29B 109.5 . .
C27 C29 H29C 109.5 . .
H29A C29 H29C 109.5 . .
H29B C29 H29C 109.5 . .
C27 C30 H30A 109.5 . .
C27 C30 H30B 109.5 . .
H30A C30 H30B 109.5 . .
C27 C30 H30C 109.5 . .
H30A C30 H30C 109.5 . .
H30B C30 H30C 109.5 . .
C13A O1A H1A 109.5 . .
C2A C1A C6A 121.24(14) . .
C2A C1A C13A 128.05(14) . .
C6A C1A C13A 110.71(13) . .
C1A C2A C3A 119.93(14) . .
C1A C2A H2A 120.0 . .
C3A C2A H2A 120.0 . .
C4A C3A C2A 117.83(14) . .
C4A C3A C23A 121.61(14) . .
C2A C3A C23A 120.50(14) . .
C5A C4A C3A 122.24(14) . .
C5A C4A H4A 118.9 . .
C3A C4A H4A 118.9 . .
C6A C5A C4A 119.03(14) . .
C6A C5A H5A 120.5 . .
C4A C5A H5A 120.5 . .
C5A C6A C1A 119.73(14) . .
C5A C6A C7A 131.60(14) . .
C1A C6A C7A 108.61(13) . .
C8A C7A C12A 119.49(14) . .
C8A C7A C6A 131.44(14) . .
C12A C7A C6A 109.02(13) . .
C7A C8A C9A 119.09(15) . .
C7A C8A H8A 120.5 . .
C9A C8A H8A 120.5 . .
C8A C9A C10A 122.29(15) . .
C8A C9A H9A 118.9 . .
C10A C9A H9A 118.9 . .
C11A C10A C9A 117.75(15) . .
C11A C10A C27A 121.97(15) . .
C9A C10A C27A 120.21(15) . .
C12A C11A C10A 120.11(15) . .
C12A C11A H11A 119.9 . .
C10A C11A H11A 119.9 . .
C11A C12A C7A 121.18(14) . .
C11A C12A C13A 128.29(14) . .
C7A C12A C13A 110.53(13) . .
O1A C13A C14A 106.79(12) . .
O1A C13A C12A 110.83(12) . .
C14A C13A C12A 114.40(12) . .
O1A C13A C1A 110.91(12) . .
C14A C13A C1A 112.86(12) . .
C12A C13A C1A 101.09(12) . .
C15A C14A C19A 118.34(14) . .
C15A C14A C13A 118.99(14) . .
C19A C14A C13A 122.67(13) . .
C16A C15A C14A 121.48(16) . .
C16A C15A H15A 119.3 . .
C14A C15A H15A 119.3 . .
C17A C16A C15A 120.14(15) . .
C17A C16A H16A 119.9 . .
C15A C16A H16A 119.9 . .
C16A C17A C18A 119.29(15) . .
C16A C17A H17A 120.4 . .
C18A C17A H17A 120.4 . .
C17A C18A C19A 121.51(16) . .
C17A C18A H18A 119.2 . .
C19A C18A H18A 119.2 . .
C18A C19A C14A 119.21(14) . .
C18A C19A C20A 116.71(14) . .
C14A C19A C20A 124.07(14) . .
C21A C20A C22A 118.48(14) . 2_666
C21A C20A C19A 121.20(13) . .
C22A C20A C19A 120.23(14) 2_666 .
C22A C21A C20A 120.61(14) . .
C22A C21A H21A 119.7 . .
C20A C21A H21A 119.7 . .
C21A C22A C20A 120.91(14) . 2_666
C21A C22A H22A 119.5 . .
C20A C22A H22A 119.5 2_666 .
C26A C23A C3A 112.17(13) . .
C26A C23A C25A 107.83(14) . .
C3A C23A C25A 110.63(13) . .
C26A C23A C24A 108.47(14) . .
C3A C23A C24A 108.50(13) . .
C25A C23A C24A 109.18(14) . .
C23A C24A H24D 109.5 . .
C23A C24A H24E 109.5 . .
H24D C24A H24E 109.5 . .
C23A C24A H24F 109.5 . .
H24D C24A H24F 109.5 . .
H24E C24A H24F 109.5 . .
C23A C25A H25D 109.5 . .
C23A C25A H25E 109.5 . .
H25D C25A H25E 109.5 . .
C23A C25A H25F 109.5 . .
H25D C25A H25F 109.5 . .
H25E C25A H25F 109.5 . .
C23A C26A H26D 109.5 . .
C23A C26A H26E 109.5 . .
H26D C26A H26E 109.5 . .
C23A C26A H26F 109.5 . .
H26D C26A H26F 109.5 . .
H26E C26A H26F 109.5 . .
C30A C27A C10A 111.30(14) . .
C30A C27A C29A 109.29(16) . .
C10A C27A C29A 108.18(14) . .
C30A C27A C28A 107.15(16) . .
C10A C27A C28A 111.94(14) . .
C29A C27A C28A 108.94(16) . .
C27A C28A H28D 109.5 . .
C27A C28A H28E 109.5 . .
H28D C28A H28E 109.5 . .
C27A C28A H28F 109.5 . .
H28D C28A H28F 109.5 . .
H28E C28A H28F 109.5 . .
C27A C29A H29D 109.5 . .
C27A C29A H29E 109.5 . .
H29D C29A H29E 109.5 . .
C27A C29A H29F 109.5 . .
H29D C29A H29F 109.5 . .
H29E C29A H29F 109.5 . .
C27A C30A H30D 109.5 . .
C27A C30A H30E 109.5 . .
H30D C30A H30E 109.5 . .
C27A C30A H30F 109.5 . .
H30D C30A H30F 109.5 . .
H30E C30A H30F 109.5 . .

loop_
_geom_bond_atom_site_label_1
_geom_bond_atom_site_label_2
_geom_bond_distance
_geom_bond_site_symmetry_2
O1 C13 1.4343(18) .
O1 H1 0.8400 .
C1 C2 1.384(2) .
C1 C6 1.399(2) .
C1 C13 1.534(2) .
C2 C3 1.408(2) .
C2 H2 0.9500 .
C3 C4 1.401(2) .
C3 C23 1.533(2) .
C4 C5 1.386(2) .
C4 H4 0.9500 .
C5 C6 1.385(2) .
C5 H5 0.9500 .
C6 C7 1.468(2) .
C7 C8 1.386(2) .
C7 C12 1.393(2) .
C8 C9 1.396(2) .
C8 H8 0.9500 .
C9 C10 1.400(2) .
C9 H9 0.9500 .
C10 C11 1.399(2) .
C10 C27 1.533(2) .
C11 C12 1.382(2) .
C11 H11 0.9500 .
C12 C13 1.531(2) .
C13 C14 1.534(2) .
C14 C15 1.397(2) .
C14 C19 1.408(2) .
C15 C16 1.390(2) .
C15 H15 0.9500 .
C16 C17 1.378(3) .
C16 H16 0.9500 .
C17 C18 1.391(2) .
C17 H17 0.9500 .
C18 C19 1.393(2) .
C18 H18 0.9500 .
C19 C20 1.495(2) .
C21 C22 1.379(2) 2_575
C20 C21 1.396(2) .
C21 H21 0.9500 .
C20 C22 1.398(2) .
C22 H22 0.9500 .
C23 C25 1.529(2) .
C23 C26 1.529(2) .
C23 C24 1.531(2) .
C24 H24A 0.9800 .
C24 H24B 0.9800 .
C24 H24C 0.9800 .
C25 H25A 0.9800 .
C25 H25B 0.9800 .
C25 H25C 0.9800 .
C26 H26A 0.9800 .
C26 H26B 0.9800 .
C26 H26C 0.9800 .
C27 C29 1.530(3) .
C27 C30 1.533(3) .
C27 C28 1.535(2) .
C28 H28A 0.9800 .
C28 H28B 0.9800 .
C28 H28C 0.9800 .
C29 H29A 0.9800 .
C29 H29B 0.9800 .
C29 H29C 0.9800 .
C30 H30A 0.9800 .
C30 H30B 0.9800 .
C30 H30C 0.9800 .
O1A C13A 1.4351(18) .
O1A H1A 0.8400 .
C1A C2A 1.381(2) .
C1A C6A 1.398(2) .
C1A C13A 1.535(2) .
C2A C3A 1.408(2) .
C2A H2A 0.9500 .
C3A C4A 1.399(2) .
C3A C23A 1.531(2) .
C4A C5A 1.392(2) .
C4A H4A 0.9500 .
C5A C6A 1.382(2) .
C5A H5A 0.9500 .
C6A C7A 1.468(2) .
C7A C8A 1.386(2) .
C7A C12A 1.397(2) .
C8A C9A 1.389(2) .
C8A H8A 0.9500 .
C9A C10A 1.401(2) .
C9A H9A 0.9500 .
C10A C11A 1.401(2) .
C10A C27A 1.531(2) .
C11A C12A 1.384(2) .
C11A H11A 0.9500 .
C12A C13A 1.534(2) .
C13A C14A 1.529(2) .
C14A C15A 1.399(2) .
C14A C19A 1.407(2) .
C15A C16A 1.386(2) .
C15A H15A 0.9500 .
C16A C17A 1.379(3) .
C16A H16A 0.9500 .
C17A C18A 1.387(2) .
C17A H17A 0.9500 .
C18A C19A 1.397(2) .
C18A H18A 0.9500 .
C19A C20A 1.498(2) .
C20A C21A 1.393(2) .
C20A C22A 1.396(2) 2_666
C21A C22A 1.383(2) .
C21A H21A 0.9500 .
C22A C20A 1.396(2) 2_666
C22A H22A 0.9500 .
C23A C26A 1.530(2) .
C23A C25A 1.532(2) .
C23A C24A 1.535(2) .
C24A H24D 0.9800 .
C24A H24E 0.9800 .
C24A H24F 0.9800 .
C25A H25D 0.9800 .
C25A H25E 0.9800 .
C25A H25F 0.9800 .
C26A H26D 0.9800 .
C26A H26E 0.9800 .
C26A H26F 0.9800 .
C27A C30A 1.530(2) .
C27A C29A 1.534(3) .
C27A C28A 1.536(3) .
C28A H28D 0.9800 .
C28A H28E 0.9800 .
C28A H28F 0.9800 .
C29A H29D 0.9800 .
C29A H29E 0.9800 .
C29A H29F 0.9800 .
C30A H30D 0.9800 .
C30A H30E 0.9800 .
C30A H30F 0.9800 .

loop_
_geom_torsion_atom_site_label_1
_geom_torsion_atom_site_label_2
_geom_torsion_atom_site_label_3
_geom_torsion_atom_site_label_4
_geom_torsion
_geom_torsion_site_symmetry_1
_geom_torsion_site_symmetry_4
C6 C1 C2 C3 -0.7(2) . .
C13 C1 C2 C3 177.76(15) . .
C1 C2 C3 C4 -2.6(2) . .
C1 C2 C3 C23 178.83(14) . .
C2 C3 C4 C5 3.3(2) . .
C23 C3 C4 C5 -178.14(14) . .
C3 C4 C5 C6 -0.5(2) . .
C4 C5 C6 C1 -2.9(2) . .
C4 C5 C6 C7 -177.88(15) . .
C2 C1 C6 C5 3.6(2) . .
C13 C1 C6 C5 -175.14(14) . .
C2 C1 C6 C7 179.61(14) . .
C13 C1 C6 C7 0.87(18) . .
C5 C6 C7 C8 -3.5(3) . .
C1 C6 C7 C8 -178.85(16) . .
C5 C6 C7 C12 174.02(16) . .
C1 C6 C7 C12 -1.34(18) . .
C12 C7 C8 C9 -0.6(2) . .
C6 C7 C8 C9 176.72(16) . .
C7 C8 C9 C10 0.7(2) . .
C8 C9 C10 C11 0.1(2) . .
C8 C9 C10 C27 -174.56(15) . .
C9 C10 C11 C12 -1.0(2) . .
C27 C10 C11 C12 173.58(14) . .
C10 C11 C12 C7 1.2(2) . .
C10 C11 C12 C13 -178.19(15) . .
C8 C7 C12 C11 -0.3(2) . .
C6 C7 C12 C11 -178.19(14) . .
C8 C7 C12 C13 179.12(14) . .
C6 C7 C12 C13 1.27(17) . .
C11 C12 C13 O1 -62.9(2) . .
C7 C12 C13 O1 117.65(14) . .
C11 C12 C13 C14 57.5(2) . .
C7 C12 C13 C14 -121.89(14) . .
C11 C12 C13 C1 178.70(15) . .
C7 C12 C13 C1 -0.71(16) . .
C2 C1 C13 O1 63.1(2) . .
C6 C1 C13 O1 -118.28(14) . .
C2 C1 C13 C12 -178.75(15) . .
C6 C1 C13 C12 -0.13(16) . .
C2 C1 C13 C14 -56.9(2) . .
C6 C1 C13 C14 121.78(14) . .
O1 C13 C14 C15 -7.98(18) . .
C12 C13 C14 C15 -130.87(15) . .
C1 C13 C14 C15 114.61(15) . .
O1 C13 C14 C19 171.24(13) . .
C12 C13 C14 C19 48.35(19) . .
C1 C13 C14 C19 -66.17(18) . .
C19 C14 C15 C16 -0.8(2) . .
C13 C14 C15 C16 178.41(14) . .
C14 C15 C16 C17 -0.1(2) . .
C15 C16 C17 C18 1.0(2) . .
C16 C17 C18 C19 -1.0(2) . .
C17 C18 C19 C14 0.1(2) . .
C17 C18 C19 C20 -178.63(14) . .
C15 C14 C19 C18 0.8(2) . .
C13 C14 C19 C18 -178.41(14) . .
C15 C14 C19 C20 179.44(14) . .
C13 C14 C19 C20 0.2(2) . .
C22 C21 C20 C22 -1.4(3) 2_575 .
C22 C21 C20 C19 -178.71(14) 2_575 .
C18 C19 C20 C21 78.81(19) . .
C14 C19 C20 C21 -99.84(18) . .
C18 C19 C20 C22 -98.44(18) . .
C14 C19 C20 C22 82.9(2) . .
C21 C20 C22 C21 1.4(3) . 2_575
C19 C20 C22 C21 178.65(14) . 2_575
C4 C3 C23 C25 145.82(16) . .
C2 C3 C23 C25 -35.7(2) . .
C4 C3 C23 C26 -93.80(18) . .
C2 C3 C23 C26 84.68(19) . .
C4 C3 C23 C24 26.5(2) . .
C2 C3 C23 C24 -154.97(17) . .
C11 C10 C27 C29 34.7(2) . .
C9 C10 C27 C29 -150.82(16) . .
C11 C10 C27 C30 155.47(17) . .
C9 C10 C27 C30 -30.0(2) . .
C11 C10 C27 C28 -85.38(19) . .
C9 C10 C27 C28 89.12(19) . .
C6A C1A C2A C3A 0.0(2) . .
C13A C1A C2A C3A 180.00(15) . .
C1A C2A C3A C4A -0.3(2) . .
C1A C2A C3A C23A -177.74(14) . .
C2A C3A C4A C5A 0.3(2) . .
C23A C3A C4A C5A 177.62(15) . .
C3A C4A C5A C6A 0.2(2) . .
C4A C5A C6A C1A -0.5(2) . .
C4A C5A C6A C7A -177.16(16) . .
C2A C1A C6A C5A 0.4(2) . .
C13A C1A C6A C5A -179.56(14) . .
C2A C1A C6A C7A 177.78(14) . .
C13A C1A C6A C7A -2.21(17) . .
C5A C6A C7A C8A 1.2(3) . .
C1A C6A C7A C8A -175.70(17) . .
C5A C6A C7A C12A 178.56(16) . .
C1A C6A C7A C12A 1.64(18) . .
C12A C7A C8A C9A 1.8(2) . .
C6A C7A C8A C9A 178.90(16) . .
C7A C8A C9A C10A 1.1(2) . .
C8A C9A C10A C11A -2.5(2) . .
C8A C9A C10A C27A -179.20(15) . .
C9A C10A C11A C12A 0.9(2) . .
C27A C10A C11A C12A 177.57(15) . .
C10A C11A C12A C7A 2.0(2) . .
C10A C11A C12A C13A -178.80(15) . .
C8A C7A C12A C11A -3.4(2) . .
C6A C7A C12A C11A 178.94(14) . .
C8A C7A C12A C13A 177.30(14) . .
C6A C7A C12A C13A -0.41(18) . .
C11A C12A C13A O1A -62.5(2) . .
C7A C12A C13A O1A 116.80(14) . .
C11A C12A C13A C14A 58.3(2) . .
C7A C12A C13A C14A -122.40(14) . .
C11A C12A C13A C1A 179.88(15) . .
C7A C12A C13A C1A -0.83(16) . .
C2A C1A C13A O1A 64.3(2) . .
C6A C1A C13A O1A -115.71(14) . .
C2A C1A C13A C14A -55.5(2) . .
C6A C1A C13A C14A 124.50(14) . .
C2A C1A C13A C12A -178.13(15) . .
C6A C1A C13A C12A 1.86(16) . .
O1A C13A C14A C15A -11.11(18) . .
C12A C13A C14A C15A -134.12(14) . .
C1A C13A C14A C15A 111.02(15) . .
O1A C13A C14A C19A 169.52(13) . .
C12A C13A C14A C19A 46.52(19) . .
C1A C13A C14A C19A -68.35(18) . .
C19A C14A C15A C16A -1.7(2) . .
C13A C14A C15A C16A 178.88(14) . .
C14A C15A C16A C17A 0.5(2) . .
C15A C16A C17A C18A 0.8(2) . .
C16A C17A C18A C19A -0.7(2) . .
C17A C18A C19A C14A -0.5(2) . .
C17A C18A C19A C20A -179.78(14) . .
C15A C14A C19A C18A 1.7(2) . .
C13A C14A C19A C18A -178.91(14) . .
C15A C14A C19A C20A -179.08(14) . .
C13A C14A C19A C20A 0.3(2) . .
C18A C19A C20A C21A -97.70(18) . .
C14A C19A C20A C21A 83.07(19) . .
C18A C19A C20A C22A 78.69(19) . 2_666
C14A C19A C20A C22A -100.53(18) . 2_666
C22A C20A C21A C22A 1.0(2) 2_666 .
C19A C20A C21A C22A 177.48(15) . .
C20A C21A C22A C20A -1.0(3) . 2_666
C4A C3A C23A C26A 18.3(2) . .
C2A C3A C23A C26A -164.39(15) . .
C4A C3A C23A C25A 138.76(16) . .
C2A C3A C23A C25A -43.9(2) . .
C4A C3A C23A C24A -101.49(17) . .
C2A C3A C23A C24A 75.81(18) . .
C11A C10A C27A C30A 150.88(18) . .
C9A C10A C27A C30A -32.5(2) . .
C11A C10A C27A C29A -89.0(2) . .
C9A C10A C27A C29A 87.56(19) . .
C11A C10A C27A C28A 31.0(2) . .
C9A C10A C27A C28A -152.40(16) . .
